data_4027965
loop_
_publ_author_name
'Bin Liu'
'Xiaofang Li'
'Xin Xu'
'Marcin St\;epie\'n'
'Piotr J. Chmielewski'

_publ_section_title
;
 3-(Dialkoxyphosphoryl)-N-confused Phlorin and Porphyrin. Synthesis,
 Stereochemistry, and Coordination Properties
;
_journal_name_full 'Journal of Organic Chemistry'
_journal_page_first 1354
_journal_page_last 1364
_journal_paper_doi 10.1021/jo302689d
_journal_volume 78
_journal_year 2013
_chemical_formula_sum 'C53 H50 Cl3 N4 O3 P'
_chemical_formula_weight 928.29
_chemical_name_systematic
; 
 ? 
;
_space_group_IT_number 2
_symmetry_cell_setting triclinic
_symmetry_space_group_name_Hall '-P 1'
_symmetry_space_group_name_H-M 'P -1'
_atom_sites_solution_hydrogens geom
_atom_sites_solution_primary direct
_atom_sites_solution_secondary difmap
_audit_creation_method SHELXL-97
_cell_angle_alpha 91.375(15)
_cell_angle_beta 97.32(2)
_cell_angle_gamma 91.426(15)
_cell_formula_units_Z 2
_cell_length_a 9.708(3)
_cell_length_b 15.036(2)
_cell_length_c 16.370(4)
_cell_measurement_reflns_used 1058
_cell_measurement_temperature 100(2)
_cell_measurement_theta_max 78.8872
_cell_measurement_theta_min 2.7202
_cell_volume 2368.4(10)
_computing_cell_refinement
;
CrysAlisPro, Agilent Technologies,
Version 1.171.35.21b (release 03-02-2012 CrysAlis171 .NET)
(compiled Feb  3 2012,10:37:01)
;
_computing_data_collection
;
CrysAlisPro, Agilent Technologies,
Version 1.171.35.21b (release 03-02-2012 CrysAlis171 .NET)
(compiled Feb  3 2012,10:37:01)
;
_computing_data_reduction
;
CrysAlisPro, Agilent Technologies,
Version 1.171.35.21b (release 03-02-2012 CrysAlis171 .NET)
(compiled Feb  3 2012,10:37:01)
;
_computing_structure_refinement 'SHELXL-97 (Sheldrick, 1997)'
_computing_structure_solution 'SHELXS-97 (Sheldrick, 1990)'
_diffrn_ambient_temperature 100(2)
_diffrn_measured_fraction_theta_full 0.990
_diffrn_measured_fraction_theta_max 0.990
_diffrn_measurement_device_type 'Xcalibur, Onyx'
_diffrn_radiation_monochromator graphite
_diffrn_radiation_source 'Enhance (Cu) x-ray Source'
_diffrn_radiation_type CuK\a
_diffrn_radiation_wavelength 1.54178
_diffrn_reflns_av_R_equivalents 0.2104
_diffrn_reflns_av_sigmaI/netI 0.2562
_diffrn_reflns_limit_h_max 10
_diffrn_reflns_limit_h_min -10
_diffrn_reflns_limit_k_max 15
_diffrn_reflns_limit_k_min -16
_diffrn_reflns_limit_l_max 18
_diffrn_reflns_limit_l_min -18
_diffrn_reflns_number 15769
_diffrn_reflns_theta_full 59.00
_diffrn_reflns_theta_max 59.00
_diffrn_reflns_theta_min 2.72
_exptl_absorpt_coefficient_mu 2.449
_exptl_absorpt_correction_T_max 0.917
_exptl_absorpt_correction_T_min 0.801
_exptl_absorpt_correction_type analytical
_exptl_absorpt_process_details
;
CrysAlisPro, Oxford Diffraction Ltd.,
Version 1.171.33.66 (release 28-04-2010 CrysAlis171 .NET)
(compiled Apr 28 2010,14:27:37)
Analytical numeric absorption correction using a multifaceted crystal
            model based on expressions derived by R.C. Clark & J.S. Reid.
(Clark, R. C. & Reid, J. S. (1995). Acta Cryst. A51, 887-897)
;
_exptl_crystal_colour blue
_exptl_crystal_density_diffrn 1.302
_exptl_crystal_description block
_exptl_crystal_F_000 972
_exptl_crystal_size_max 0.1503
_exptl_crystal_size_mid 0.1004
_exptl_crystal_size_min 0.0432
_refine_diff_density_max 0.471
_refine_diff_density_min -0.510
_refine_diff_density_rms 0.078
_refine_ls_extinction_method none
_refine_ls_goodness_of_fit_ref 1.558
_refine_ls_hydrogen_treatment constr
_refine_ls_matrix_type full
_refine_ls_number_parameters 590
_refine_ls_number_reflns 6745
_refine_ls_number_restraints 44
_refine_ls_restrained_S_all 1.553
_refine_ls_R_factor_all 0.2518
_refine_ls_R_factor_gt 0.1156
_refine_ls_shift/su_max 0.005
_refine_ls_shift/su_mean 0.000
_refine_ls_structure_factor_coef Fsqd
_refine_ls_weighting_details 'calc w=1/[\s^2^(Fo^2^)+(0.0400P)^2^+0.0000P] where P=(Fo^2^+2Fc^2^)/3'
_refine_ls_weighting_scheme calc
_refine_ls_wR_factor_gt 0.3018
_refine_ls_wR_factor_ref 0.3193
_reflns_number_gt 2232
_reflns_number_total 6745
_reflns_threshold_expression >2sigma(I)
_cod_data_source_file jo302689d_si_002.cif
_cod_data_source_block ctpoet3a
_cod_original_cell_volume 2368.3(9)
_cod_database_code 4027965

loop_
_symmetry_equiv_pos_as_xyz
'x, y, z'
'-x, -y, -z'

loop_
_atom_site_label
_atom_site_type_symbol
_atom_site_fract_x
_atom_site_fract_y
_atom_site_fract_z
_atom_site_U_iso_or_equiv
_atom_site_adp_type
_atom_site_occupancy
_atom_site_symmetry_multiplicity
_atom_site_calc_flag
_atom_site_refinement_flags
_atom_site_disorder_assembly
_atom_site_disorder_group
C1 C 0.8858(16) 0.5039(9) 0.1236(8) 0.058(4) Uani 1 1 d . . .
N2 N 0.8610(13) 0.4383(8) 0.1784(6) 0.069(4) Uani 1 1 d . . .
H2 H 0.8065 0.3908 0.1671 0.082 Uiso 1 1 calc R . .
C3 C 0.9367(15) 0.4604(9) 0.2540(8) 0.055(4) Uani 1 1 d . . .
C4 C 1.0183(15) 0.5366(9) 0.2463(8) 0.056(4) Uani 1 1 d . . .
C5 C 1.1101(15) 0.5868(8) 0.3167(7) 0.055(4) Uani 1 1 d . . .
H5 H 1.1172 0.5480 0.3657 0.066 Uiso 1 1 calc R . .
C6 C 1.0327(13) 0.6684(8) 0.3376(8) 0.048(3) Uani 1 1 d . . .
C7 C 1.0115(14) 0.6988(9) 0.4156(8) 0.062(4) Uani 1 1 d . . .
H7 H 1.0417 0.6713 0.4661 0.074 Uiso 1 1 calc R . .
C8 C 0.9364(14) 0.7784(9) 0.4061(8) 0.059(4) Uani 1 1 d . . .
H8 H 0.9032 0.8127 0.4487 0.071 Uiso 1 1 calc R . .
C9 C 0.9207(13) 0.7965(8) 0.3239(8) 0.048(4) Uani 1 1 d . . .
C10 C 0.8438(13) 0.8691(8) 0.2840(8) 0.047(3) Uani 1 1 d . . .
C11 C 0.8176(14) 0.8792(8) 0.2004(8) 0.052(4) Uani 1 1 d . . .
C12 C 0.7578(14) 0.9576(8) 0.1616(8) 0.058(4) Uani 1 1 d . . .
H12 H 0.7280 1.0083 0.1895 0.070 Uiso 1 1 calc R . .
C13 C 0.7516(15) 0.9464(9) 0.0797(9) 0.065(4) Uani 1 1 d . . .
H13 H 0.7202 0.9875 0.0387 0.078 Uiso 1 1 calc R . .
C14 C 0.8038(15) 0.8568(9) 0.0670(8) 0.059(4) Uani 1 1 d . . .
C15 C 0.7924(16) 0.8160(9) -0.0155(8) 0.061(4) Uani 1 1 d . . .
C16 C 0.7935(15) 0.7245(10) -0.0296(8) 0.062(4) Uani 1 1 d . . .
C17 C 0.7649(16) 0.6754(10) -0.1067(8) 0.070(5) Uani 1 1 d . . .
H17 H 0.7500 0.6999 -0.1599 0.084 Uiso 1 1 calc R . .
C18 C 0.7631(15) 0.5885(10) -0.0892(7) 0.065(4) Uani 1 1 d . . .
H18 H 0.7424 0.5414 -0.1290 0.078 Uiso 1 1 calc R . .
C19 C 0.7963(15) 0.5769(9) -0.0033(8) 0.058(4) Uani 1 1 d . . .
C20 C 0.8171(15) 0.4994(9) 0.0386(8) 0.059(3) Uani 1 1 d U . .
C21 C 0.9854(15) 0.5621(9) 0.1659(8) 0.057(4) Uani 1 1 d . . .
H21 H 1.0251 0.6125 0.1427 0.068 Uiso 1 1 calc R . .
N22 N 0.9839(12) 0.7309(7) 0.2827(6) 0.062(3) Uani 1 1 d . . .
H22 H 0.9914 0.7295 0.2297 0.074 Uiso 1 1 calc R . .
N23 N 0.8395(11) 0.8181(7) 0.1374(7) 0.060(3) Uani 1 1 d . . .
N24 N 0.8130(11) 0.6636(7) 0.0299(6) 0.054(3) Uani 1 1 d . . .
H24 H 0.8335 0.6769 0.0828 0.065 Uiso 1 1 calc R . .
P1 P 0.9273(6) 0.3870(3) 0.3382(3) 0.0806(14) Uani 1 1 d U A .
O1 O 1.0564(11) 0.3932(6) 0.3967(6) 0.082(3) Uani 1 1 d . . .
O2 O 0.7937(11) 0.4088(7) 0.3754(6) 0.076(3) Uani 1 1 d . . .
C2A C 0.7930(16) 0.4764(10) 0.4367(9) 0.076(5) Uani 1 1 d . . .
H18A H 0.7853 0.5351 0.4106 0.091 Uiso 1 1 calc R . .
H18B H 0.8812 0.4765 0.4744 0.091 Uiso 1 1 calc R . .
C2B C 0.6760(18) 0.4617(12) 0.4835(10) 0.101(6) Uani 1 1 d . . .
H2BA H 0.6764 0.5091 0.5257 0.151 Uiso 1 1 calc R . .
H2BB H 0.6847 0.4040 0.5101 0.151 Uiso 1 1 calc R . .
H2BC H 0.5888 0.4621 0.4462 0.151 Uiso 1 1 calc R . .
O3 O 0.8811(12) 0.2978(7) 0.2937(6) 0.0815(15) Uani 1 1 d U . .
C3A C 0.958(3) 0.245(2) 0.256(2) 0.122(15) Uani 0.579(18) 1 d PD A 2
H3AA H 1.0167 0.2102 0.2963 0.146 Uiso 0.579(18) 1 calc PR A 2
H3AB H 1.0199 0.2811 0.2248 0.146 Uiso 0.579(18) 1 calc PR A 2
C3B C 0.864(4) 0.1823(19) 0.1959(19) 0.16(2) Uani 0.579(18) 1 d PD A 2
H3BA H 0.9220 0.1413 0.1687 0.234 Uiso 0.579(18) 1 calc PR A 2
H3BB H 0.8094 0.2173 0.1544 0.234 Uiso 0.579(18) 1 calc PR A 2
H3BC H 0.8016 0.1482 0.2267 0.234 Uiso 0.579(18) 1 calc PR A 2
C3C C 0.867(4) 0.211(3) 0.310(3) 0.109(14) Uani 0.421(18) 1 d PDU A 1
H3CA H 0.8745 0.2007 0.3703 0.131 Uiso 0.421(18) 1 calc PR A 1
H3CB H 0.9322 0.1736 0.2844 0.131 Uiso 0.421(18) 1 calc PR A 1
C3D C 0.717(4) 0.202(3) 0.267(2) 0.109(14) Uani 0.421(18) 1 d PDU A 1
H3DA H 0.6803 0.1420 0.2737 0.164 Uiso 0.421(18) 1 calc PR A 1
H3DB H 0.7155 0.2140 0.2084 0.164 Uiso 0.421(18) 1 calc PR A 1
H3DC H 0.6590 0.2455 0.2919 0.164 Uiso 0.421(18) 1 calc PR A 1
C51 C 1.2474(14) 0.6005(8) 0.2956(8) 0.048(4) Uani 1 1 d . . .
C52 C 1.3345(15) 0.5267(8) 0.2876(7) 0.056(4) Uani 1 1 d . . .
H52 H 1.2991 0.4680 0.2933 0.067 Uiso 1 1 calc R . .
C53 C 1.4700(16) 0.5396(10) 0.2717(8) 0.064(5) Uani 1 1 d . . .
H53 H 1.5241 0.4887 0.2652 0.076 Uiso 1 1 calc R . .
C54 C 1.5307(17) 0.6226(8) 0.2648(8) 0.058(4) Uani 1 1 d . . .
C55 C 1.4464(16) 0.6960(9) 0.2758(8) 0.059(4) Uani 1 1 d . . .
H55 H 1.4829 0.7549 0.2730 0.071 Uiso 1 1 calc R . .
C56 C 1.3144(16) 0.6823(10) 0.2905(9) 0.071(5) Uani 1 1 d . . .
H56 H 1.2620 0.7337 0.2981 0.085 Uiso 1 1 calc R . .
C57 C 1.6801(10) 0.6355(6) 0.2505(6) 0.076(5) Uani 1 1 d . . .
H57A H 1.7030 0.6992 0.2495 0.114 Uiso 1 1 calc R . .
H57B H 1.6938 0.6071 0.1977 0.114 Uiso 1 1 calc R . .
H57C H 1.7406 0.6084 0.2951 0.114 Uiso 1 1 calc R . .
C101 C 0.8047(10) 0.9428(6) 0.3388(6) 0.085(4) Uani 1 1 d RU . .
C102 C 0.6661(10) 0.9494(6) 0.3507(6) 0.080(5) Uani 1 1 d R . .
H10D H 0.5961 0.9106 0.3225 0.096 Uiso 1 1 calc R . .
C103 C 0.6342(18) 1.0164(11) 0.4066(10) 0.089(6) Uani 1 1 d . . .
H10E H 0.5403 1.0211 0.4166 0.106 Uiso 1 1 calc R . .
C104 C 0.7260(18) 1.0718(12) 0.4451(12) 0.100(4) Uani 1 1 d U . .
C105 C 0.8533(18) 1.0602(11) 0.4367(11) 0.100(4) Uani 1 1 d U . .
H10F H 0.9225 1.0954 0.4700 0.120 Uiso 1 1 calc R . .
C106 C 0.8956(17) 0.9979(10) 0.3807(10) 0.085(4) Uani 1 1 d U . .
H10G H 0.9908 0.9955 0.3730 0.102 Uiso 1 1 calc R . .
C107 C 0.6843(16) 1.1485(8) 0.5004(8) 0.080(5) Uani 1 1 d . . .
H10A H 0.7680 1.1808 0.5265 0.120 Uiso 1 1 calc R . .
H10B H 0.6330 1.1242 0.5430 0.120 Uiso 1 1 calc R . .
H10C H 0.6253 1.1893 0.4668 0.120 Uiso 1 1 calc R . .
C151 C 0.7733(17) 0.8752(10) -0.0874(9) 0.064(4) Uani 1 1 d . . .
C152 C 0.880(2) 0.9364(12) -0.0953(9) 0.089(6) Uani 1 1 d . . .
H152 H 0.9618 0.9378 -0.0567 0.107 Uiso 1 1 calc R . .
C153 C 0.8666(17) 0.9971(10) -0.1612(9) 0.077(5) Uani 1 1 d . . .
H153 H 0.9370 1.0410 -0.1659 0.092 Uiso 1 1 calc R . .
C154 C 0.7466(19) 0.9903(11) -0.2190(9) 0.077(5) Uani 1 1 d . . .
C155 C 0.6432(17) 0.9304(10) -0.2094(9) 0.071(3) Uani 1 1 d U . .
H155 H 0.5615 0.9274 -0.2481 0.085 Uiso 1 1 calc R . .
C156 C 0.6558(16) 0.8750(10) -0.1452(8) 0.070(3) Uani 1 1 d U . .
H156 H 0.5812 0.8344 -0.1395 0.084 Uiso 1 1 calc R . .
C157 C 0.7365(17) 1.0578(9) -0.2903(8) 0.086(6) Uani 1 1 d . . .
H15A H 0.6471 1.0489 -0.3250 0.129 Uiso 1 1 calc R . .
H15B H 0.8122 1.0481 -0.3235 0.129 Uiso 1 1 calc R . .
H15C H 0.7440 1.1186 -0.2670 0.129 Uiso 1 1 calc R . .
C201 C 0.7655(16) 0.4139(9) 0.0047(7) 0.059(3) Uani 1 1 d U . .
C202 C 0.6290(17) 0.3987(10) -0.0329(8) 0.071(5) Uani 1 1 d . . .
H202 H 0.5710 0.4487 -0.0395 0.085 Uiso 1 1 calc R . .
C203 C 0.5720(15) 0.3171(9) -0.0610(8) 0.065(4) Uani 1 1 d . . .
H203 H 0.4781 0.3109 -0.0857 0.078 Uiso 1 1 calc R . .
C204 C 0.6581(19) 0.2433(10) -0.0518(9) 0.077(3) Uani 1 1 d U . .
C205 C 0.7950(18) 0.2565(10) -0.0169(8) 0.070(5) Uani 1 1 d . . .
H205 H 0.8548 0.2073 -0.0137 0.084 Uiso 1 1 calc R . .
C206 C 0.8460(15) 0.3367(9) 0.0125(8) 0.061(4) Uani 1 1 d . . .
H206 H 0.9387 0.3416 0.0393 0.073 Uiso 1 1 calc R . .
C207 C 0.5934(16) 0.1530(8) -0.0790(9) 0.078(3) Uani 1 1 d U . .
H20A H 0.4962 0.1599 -0.1020 0.117 Uiso 1 1 calc R . .
H20B H 0.5979 0.1142 -0.0315 0.117 Uiso 1 1 calc R . .
H20C H 0.6443 0.1264 -0.1210 0.117 Uiso 1 1 calc R . .
C1S C 0.684(2) 0.7330(10) 0.5722(10) 0.108(7) Uani 1 1 d . . .
H45A H 0.7684 0.6964 0.5821 0.130 Uiso 1 1 calc R . .
Cl1 Cl 0.6082(5) 0.7071(3) 0.4733(3) 0.0860(14) Uani 1 1 d . . .
Cl3 Cl 0.7430(5) 0.8470(3) 0.5797(3) 0.1011(17) Uani 1 1 d . . .
Cl4 Cl 0.5862(6) 0.7095(3) 0.6484(3) 0.1059(17) Uani 1 1 d . . .

loop_
_atom_site_aniso_label
_atom_site_aniso_U_11
_atom_site_aniso_U_22
_atom_site_aniso_U_33
_atom_site_aniso_U_23
_atom_site_aniso_U_13
_atom_site_aniso_U_12
C1 0.081(12) 0.048(9) 0.043(8) -0.003(7) -0.009(8) 0.028(8)
N2 0.084(10) 0.071(9) 0.048(7) -0.005(7) -0.004(7) 0.014(8)
C3 0.059(10) 0.041(9) 0.062(9) -0.005(7) -0.005(8) 0.006(8)
C4 0.058(10) 0.061(10) 0.050(8) -0.009(7) 0.009(7) 0.020(8)
C5 0.071(11) 0.048(9) 0.044(7) 0.001(6) -0.007(7) 0.034(8)
C6 0.037(8) 0.053(9) 0.052(8) -0.001(7) 0.001(6) -0.004(7)
C7 0.059(10) 0.065(10) 0.058(9) -0.011(8) -0.006(8) 0.008(8)
C8 0.070(11) 0.060(10) 0.047(9) -0.010(7) 0.008(7) 0.016(8)
C9 0.029(8) 0.052(9) 0.062(9) -0.026(7) 0.008(7) -0.007(7)
C10 0.033(8) 0.047(8) 0.061(9) -0.002(7) 0.004(6) -0.003(7)
C11 0.051(9) 0.050(9) 0.056(9) -0.003(7) 0.005(7) 0.014(7)
C12 0.065(10) 0.042(9) 0.063(9) -0.005(7) -0.011(8) 0.008(8)
C13 0.063(11) 0.055(10) 0.075(11) 0.011(8) 0.002(8) 0.006(8)
C14 0.054(10) 0.060(10) 0.062(10) 0.021(8) 0.003(7) 0.010(8)
C15 0.078(11) 0.055(10) 0.049(9) 0.007(7) -0.001(8) 0.021(8)
C16 0.073(11) 0.068(11) 0.043(8) 0.012(8) -0.005(7) 0.029(9)
C17 0.091(13) 0.067(11) 0.049(9) 0.013(8) -0.004(8) 0.023(9)
C18 0.086(12) 0.072(11) 0.037(8) 0.004(7) -0.002(7) 0.023(9)
C19 0.078(11) 0.043(9) 0.051(8) 0.001(7) -0.001(7) 0.024(8)
C20 0.075(8) 0.055(7) 0.044(5) -0.010(5) -0.006(5) 0.013(6)
C21 0.066(10) 0.045(9) 0.058(9) -0.009(7) -0.002(8) 0.004(8)
N22 0.089(10) 0.061(8) 0.033(6) -0.003(6) -0.005(6) 0.022(7)
N23 0.050(8) 0.057(8) 0.070(8) -0.001(7) 0.002(6) 0.001(6)
N24 0.043(7) 0.060(8) 0.056(7) -0.011(6) -0.005(6) -0.001(6)
P1 0.118(4) 0.059(3) 0.060(2) -0.0010(19) -0.011(2) 0.017(3)
O1 0.108(9) 0.067(7) 0.065(6) -0.004(5) -0.017(6) 0.019(7)
O2 0.082(8) 0.081(7) 0.068(7) 0.003(6) 0.016(6) 0.005(6)
C2A 0.067(12) 0.084(12) 0.078(11) -0.002(9) 0.011(9) 0.021(10)
C2B 0.086(14) 0.134(17) 0.081(12) 0.018(11) -0.003(11) 0.030(13)
O3 0.119(4) 0.060(3) 0.061(2) -0.001(2) -0.011(3) 0.016(3)
C3A 0.10(3) 0.13(3) 0.14(3) -0.07(3) 0.03(2) -0.06(2)
C3B 0.27(6) 0.08(2) 0.14(3) -0.06(2) 0.10(3) -0.03(3)
C3C 0.10(2) 0.07(2) 0.17(3) 0.04(2) 0.07(3) 0.02(2)
C3D 0.10(2) 0.07(2) 0.17(3) 0.04(2) 0.07(3) 0.02(2)
C51 0.036(9) 0.035(8) 0.068(9) -0.022(7) -0.005(7) -0.011(7)
C52 0.064(11) 0.040(8) 0.061(9) -0.007(7) -0.003(8) 0.023(8)
C53 0.076(13) 0.058(11) 0.054(9) 0.000(7) -0.010(8) 0.036(9)
C54 0.084(12) 0.025(8) 0.061(9) 0.006(7) 0.000(8) -0.003(8)
C55 0.064(11) 0.034(8) 0.074(10) 0.001(7) -0.010(8) -0.004(8)
C56 0.058(12) 0.069(12) 0.083(11) -0.010(9) 0.001(9) 0.025(10)
C57 0.062(12) 0.083(12) 0.085(11) 0.007(9) 0.010(9) 0.021(10)
C101 0.050(8) 0.084(9) 0.118(10) -0.036(7) 0.010(7) -0.004(6)
C102 0.072(13) 0.075(11) 0.096(12) -0.013(10) 0.021(10) -0.004(10)
C103 0.074(13) 0.091(13) 0.105(13) -0.024(11) 0.027(11) 0.010(11)
C104 0.059(8) 0.094(9) 0.140(11) -0.060(8) 0.001(9) 0.006(8)
C105 0.060(8) 0.095(9) 0.140(11) -0.060(8) 0.001(9) 0.005(8)
C106 0.050(8) 0.084(9) 0.119(10) -0.036(7) 0.011(7) -0.004(6)
C107 0.103(14) 0.052(10) 0.079(11) -0.012(8) -0.012(9) 0.030(10)
C151 0.074(12) 0.048(10) 0.068(10) -0.014(8) 0.003(9) 0.000(9)
C152 0.105(16) 0.093(14) 0.064(11) 0.009(10) -0.018(10) 0.025(13)
C153 0.075(13) 0.071(11) 0.083(11) 0.008(10) 0.004(10) -0.002(10)
C154 0.091(14) 0.078(12) 0.062(10) -0.009(9) -0.001(10) 0.033(11)
C155 0.079(8) 0.062(8) 0.066(7) 0.000(5) -0.012(7) 0.000(7)
C156 0.079(8) 0.062(8) 0.064(7) 0.001(5) -0.012(7) 0.001(6)
C157 0.130(16) 0.077(11) 0.050(9) 0.006(8) -0.003(9) 0.048(11)
C201 0.075(8) 0.055(7) 0.044(5) -0.010(5) -0.006(5) 0.013(6)
C202 0.080(13) 0.068(11) 0.062(9) -0.014(8) -0.001(9) 0.016(10)
C203 0.056(11) 0.063(10) 0.070(10) -0.010(8) -0.008(8) -0.003(9)
C204 0.093(9) 0.052(7) 0.080(7) -0.017(6) -0.012(7) 0.010(7)
C205 0.101(14) 0.056(10) 0.048(8) -0.002(7) -0.006(9) 0.019(10)
C206 0.065(11) 0.052(10) 0.062(9) -0.009(8) -0.003(8) 0.015(8)
C207 0.094(9) 0.053(7) 0.081(7) -0.017(6) -0.012(7) 0.010(7)
C1S 0.17(2) 0.073(12) 0.080(12) -0.017(10) 0.013(13) 0.039(13)
Cl1 0.097(3) 0.077(3) 0.081(3) -0.010(2) 0.000(2) 0.022(3)
Cl3 0.112(4) 0.087(3) 0.103(3) -0.033(3) 0.011(3) 0.014(3)
Cl4 0.153(5) 0.088(3) 0.077(3) 0.009(3) 0.011(3) 0.033(3)

loop_
_atom_type_symbol
_atom_type_description
_atom_type_scat_dispersion_real
_atom_type_scat_dispersion_imag
_atom_type_scat_source
C C 0.0181 0.0091 'International Tables Vol C Tables 4.2.6.8 and 6.1.1.4'
H H 0.0000 0.0000 'International Tables Vol C Tables 4.2.6.8 and 6.1.1.4'
N N 0.0311 0.0180 'International Tables Vol C Tables 4.2.6.8 and 6.1.1.4'
O O 0.0492 0.0322 'International Tables Vol C Tables 4.2.6.8 and 6.1.1.4'
P P 0.2955 0.4335 'International Tables Vol C Tables 4.2.6.8 and 6.1.1.4'
Cl Cl 0.3639 0.7018 'International Tables Vol C Tables 4.2.6.8 and 6.1.1.4'

loop_
_geom_angle_atom_site_label_1
_geom_angle_atom_site_label_2
_geom_angle_atom_site_label_3
_geom_angle
N2 C1 C21 106.2(11)
N2 C1 C20 120.7(13)
C21 C1 C20 133.0(14)
C1 N2 C3 108.3(12)
C1 N2 H2 125.8
C3 N2 H2 125.8
N2 C3 C4 109.1(13)
N2 C3 P1 118.9(11)
C4 C3 P1 131.8(11)
C21 C4 C3 105.7(13)
C21 C4 C5 128.0(14)
C3 C4 C5 125.9(13)
C51 C5 C6 117.2(12)
C51 C5 C4 110.3(11)
C6 C5 C4 106.8(10)
C51 C5 H5 107.4
C6 C5 H5 107.4
C4 C5 H5 107.4
N22 C6 C7 107.7(11)
N22 C6 C5 125.1(11)
C7 C6 C5 126.9(12)
C6 C7 C8 107.5(12)
C6 C7 H7 126.2
C8 C7 H7 126.2
C9 C8 C7 106.9(11)
C9 C8 H8 126.5
C7 C8 H8 126.5
C8 C9 N22 108.6(12)
C8 C9 C10 126.8(11)
N22 C9 C10 124.5(12)
C11 C10 C9 124.9(11)
C11 C10 C101 117.8(11)
C9 C10 C101 116.9(10)
C10 C11 N23 128.1(12)
C10 C11 C12 124.4(12)
N23 C11 C12 107.6(11)
C13 C12 C11 108.6(12)
C13 C12 H12 125.7
C11 C12 H12 125.7
C12 C13 C14 105.2(12)
C12 C13 H13 127.4
C14 C13 H13 127.4
N23 C14 C15 127.3(13)
N23 C14 C13 111.4(13)
C15 C14 C13 120.6(12)
C16 C15 C14 122.8(12)
C16 C15 C151 118.9(12)
C14 C15 C151 118.2(12)
N24 C16 C15 124.9(12)
N24 C16 C17 106.6(12)
C15 C16 C17 128.4(12)
C18 C17 C16 107.2(12)
C18 C17 H17 126.4
C16 C17 H17 126.4
C17 C18 C19 110.6(13)
C17 C18 H18 124.7
C19 C18 H18 124.7
C20 C19 N24 126.9(12)
C20 C19 C18 128.8(13)
N24 C19 C18 104.1(12)
C19 C20 C201 122.9(12)
C19 C20 C1 119.0(12)
C201 C20 C1 118.0(13)
C4 C21 C1 110.6(13)
C4 C21 H21 124.7
C1 C21 H21 124.7
C6 N22 C9 109.0(10)
C6 N22 H22 125.5
C9 N22 H22 125.5
C14 N23 C11 107.2(11)
C16 N24 C19 111.4(11)
C16 N24 H24 124.3
C19 N24 H24 124.3
O1 P1 O3 120.0(6)
O1 P1 O2 115.1(6)
O3 P1 O2 99.7(7)
O1 P1 C3 111.0(7)
O3 P1 C3 102.5(6)
O2 P1 C3 106.9(6)
C2A O2 P1 121.3(10)
O2 C2A C2B 110.2(15)
O2 C2A H18A 109.6
C2B C2A H18A 109.6
O2 C2A H18B 109.6
C2B C2A H18B 109.6
H18A C2A H18B 108.1
C2A C2B H2BA 109.5
C2A C2B H2BB 109.5
H2BA C2B H2BB 109.5
C2A C2B H2BC 109.5
H2BA C2B H2BC 109.5
H2BB C2B H2BC 109.5
C3A O3 C3C 65(2)
C3A O3 P1 126.5(15)
C3C O3 P1 140(2)
O3 C3A C3B 109(2)
O3 C3A H3AA 109.8
C3B C3A H3AA 109.8
O3 C3A H3AB 109.8
C3B C3A H3AB 109.8
H3AA C3A H3AB 108.2
C3A C3B H3BA 109.5
C3A C3B H3BB 109.5
H3BA C3B H3BB 109.5
C3A C3B H3BC 109.5
H3BA C3B H3BC 109.5
H3BB C3B H3BC 109.5
O3 C3C C3D 94(3)
O3 C3C H3CA 112.9
C3D C3C H3CA 112.9
O3 C3C H3CB 112.9
C3D C3C H3CB 112.9
H3CA C3C H3CB 110.3
C3C C3D H3DA 109.5
C3C C3D H3DB 109.5
H3DA C3D H3DB 109.5
C3C C3D H3DC 109.5
H3DA C3D H3DC 109.5
H3DB C3D H3DC 109.5
C56 C51 C52 113.6(13)
C56 C51 C5 125.7(12)
C52 C51 C5 120.3(12)
C53 C52 C51 120.7(13)
C53 C52 H52 119.6
C51 C52 H52 119.6
C54 C53 C52 123.4(13)
C54 C53 H53 118.3
C52 C53 H53 118.3
C53 C54 C55 116.1(14)
C53 C54 C57 122.6(12)
C55 C54 C57 121.2(12)
C56 C55 C54 119.8(14)
C56 C55 H55 120.1
C54 C55 H55 120.1
C55 C56 C51 126.3(13)
C55 C56 H56 116.8
C51 C56 H56 116.8
C54 C57 H57A 109.5
C54 C57 H57B 109.5
H57A C57 H57B 109.5
C54 C57 H57C 109.5
H57A C57 H57C 109.5
H57B C57 H57C 109.5
C106 C101 C102 118.0(8)
C106 C101 C10 123.3(11)
C102 C101 C10 118.4(6)
C101 C102 C103 116.9(8)
C101 C102 H10D 121.6
C103 C102 H10D 121.6
C104 C103 C102 123.6(16)
C104 C103 H10E 118.2
C102 C103 H10E 118.2
C105 C104 C103 117.7(16)
C105 C104 C107 120.7(16)
C103 C104 C107 121.6(16)
C104 C105 C106 122.9(17)
C104 C105 H10F 118.5
C106 C105 H10F 118.5
C101 C106 C105 120.4(15)
C101 C106 H10G 119.8
C105 C106 H10G 119.8
C104 C107 H10A 109.5
C104 C107 H10B 109.5
H10A C107 H10B 109.5
C104 C107 H10C 109.5
H10A C107 H10C 109.5
H10B C107 H10C 109.5
C156 C151 C152 118.2(15)
C156 C151 C15 124.7(16)
C152 C151 C15 117.1(14)
C151 C152 C153 120.1(16)
C151 C152 H152 119.9
C153 C152 H152 120.0
C154 C153 C152 118.2(17)
C154 C153 H153 120.9
C152 C153 H153 120.9
C155 C154 C153 120.4(16)
C155 C154 C157 123.0(15)
C153 C154 C157 116.5(17)
C156 C155 C154 120.6(16)
C156 C155 H155 119.7
C154 C155 H155 119.7
C155 C156 C151 122.4(16)
C155 C156 H156 118.8
C151 C156 H156 118.8
C154 C157 H15A 109.5
C154 C157 H15B 109.5
H15A C157 H15B 109.5
C154 C157 H15C 109.5
H15A C157 H15C 109.5
H15B C157 H15C 109.5
C202 C201 C206 114.4(13)
C202 C201 C20 123.0(13)
C206 C201 C20 122.4(14)
C203 C202 C201 125.2(14)
C203 C202 H202 117.4
C201 C202 H202 117.4
C202 C203 C204 117.4(14)
C202 C203 H203 121.3
C204 C203 H203 121.3
C205 C204 C203 118.9(14)
C205 C204 C207 123.8(14)
C203 C204 C207 117.3(15)
C206 C205 C204 122.1(14)
C206 C205 H205 118.9
C204 C205 H205 118.9
C205 C206 C201 121.9(14)
C205 C206 H206 119.1
C201 C206 H206 119.1
C204 C207 H20A 109.5
C204 C207 H20B 109.5
H20A C207 H20B 109.5
C204 C207 H20C 109.5
H20A C207 H20C 109.5
H20B C207 H20C 109.5
Cl4 C1S Cl1 116.1(13)
Cl4 C1S Cl3 110.8(8)
Cl1 C1S Cl3 110.0(9)
Cl4 C1S H45A 106.5
Cl1 C1S H45A 106.5
Cl3 C1S H45A 106.5

loop_
_geom_bond_atom_site_label_1
_geom_bond_atom_site_label_2
_geom_bond_distance
C1 N2 1.385(17)
C1 C21 1.392(18)
C1 C20 1.464(16)
N2 C3 1.385(15)
N2 H2 0.8800
C3 C4 1.394(19)
C3 P1 1.796(14)
C4 C21 1.379(17)
C4 C5 1.534(17)
C5 C51 1.430(18)
C5 C6 1.510(16)
C5 H5 1.0000
C6 N22 1.367(15)
C6 C7 1.387(16)
C7 C8 1.419(17)
C7 H7 0.9500
C8 C9 1.369(17)
C8 H8 0.9500
C9 N22 1.381(14)
C9 C10 1.458(17)
C10 C11 1.374(17)
C10 C101 1.494(14)
C11 N23 1.404(15)
C11 C12 1.451(16)
C12 C13 1.341(17)
C12 H12 0.9500
C13 C14 1.471(18)
C13 H13 0.9500
C14 N23 1.315(16)
C14 C15 1.459(17)
C15 C16 1.390(18)
C15 C151 1.488(19)
C16 N24 1.351(16)
C16 C17 1.438(17)
C17 C18 1.345(18)
C17 H17 0.9500
C18 C19 1.419(17)
C18 H18 0.9500
C19 C20 1.371(17)
C19 N24 1.398(16)
C20 C201 1.441(18)
C21 H21 0.9500
N22 H22 0.8800
N24 H24 0.8800
P1 O1 1.477(10)
P1 O3 1.539(11)
P1 O2 1.541(11)
O2 C2A 1.412(15)
C2A C2B 1.46(2)
C2A H18A 0.9900
C2A H18B 0.9900
C2B H2BA 0.9800
C2B H2BB 0.9800
C2B H2BC 0.9800
O3 C3A 1.30(3)
O3 C3C 1.34(4)
C3A C3B 1.540(2)
C3A H3AA 0.9900
C3A H3AB 0.9900
C3B H3BA 0.9800
C3B H3BB 0.9800
C3B H3BC 0.9800
C3C C3D 1.540(2)
C3C H3CA 0.9900
C3C H3CB 0.9900
C3D H3DA 0.9800
C3D H3DB 0.9800
C3D H3DC 0.9800
C51 C56 1.387(19)
C51 C52 1.425(16)
C52 C53 1.383(19)
C52 H52 0.9500
C53 C54 1.380(19)
C53 H53 0.9500
C54 C55 1.412(18)
C54 C57 1.507(17)
C55 C56 1.346(19)
C55 H55 0.9500
C56 H56 0.9500
C57 H57A 0.9800
C57 H57B 0.9800
C57 H57C 0.9800
C101 C106 1.310(17)
C101 C102 1.3899
C102 C103 1.412(16)
C102 H10D 0.9500
C103 C104 1.30(2)
C103 H10E 0.9500
C104 C105 1.28(2)
C104 C107 1.542(18)
C105 C106 1.402(18)
C105 H10F 0.9500
C106 H10G 0.9500
C107 H10A 0.9800
C107 H10B 0.9800
C107 H10C 0.9800
C151 C156 1.387(19)
C151 C152 1.39(2)
C152 C153 1.43(2)
C152 H152 0.9500
C153 C154 1.40(2)
C153 H153 0.9500
C154 C155 1.36(2)
C154 C157 1.559(19)
C155 C156 1.352(19)
C155 H155 0.9500
C156 H156 0.9500
C157 H15A 0.9800
C157 H15B 0.9800
C157 H15C 0.9800
C201 C202 1.398(19)
C201 C206 1.415(17)
C202 C203 1.378(18)
C202 H202 0.9500
C203 C204 1.405(18)
C203 H203 0.9500
C204 C205 1.38(2)
C204 C207 1.515(19)
C205 C206 1.347(18)
C205 H205 0.9500
C206 H206 0.9500
C207 H20A 0.9800
C207 H20B 0.9800
C207 H20C 0.9800
C1S Cl4 1.698(19)
C1S Cl1 1.721(16)
C1S Cl3 1.791(17)
C1S H45A 1.0000

loop_
_geom_torsion_atom_site_label_1
_geom_torsion_atom_site_label_2
_geom_torsion_atom_site_label_3
_geom_torsion_atom_site_label_4
_geom_torsion
C21 C1 N2 C3 4.3(15)
C20 C1 N2 C3 -178.7(12)
C1 N2 C3 C4 -4.5(15)
C1 N2 C3 P1 -179.4(9)
N2 C3 C4 C21 2.8(15)
P1 C3 C4 C21 176.8(11)
N2 C3 C4 C5 175.5(11)
P1 C3 C4 C5 -10(2)
C21 C4 C5 C51 -59.8(17)
C3 C4 C5 C51 129.1(14)
C21 C4 C5 C6 68.6(18)
C3 C4 C5 C6 -102.5(14)
C51 C5 C6 N22 69.4(18)
C4 C5 C6 N22 -54.8(18)
C51 C5 C6 C7 -103.0(16)
C4 C5 C6 C7 132.7(14)
N22 C6 C7 C8 5.2(16)
C5 C6 C7 C8 178.7(13)
C6 C7 C8 C9 -3.1(16)
C7 C8 C9 N22 -0.1(16)
C7 C8 C9 C10 176.4(12)
C8 C9 C10 C11 -172.3(14)
N22 C9 C10 C11 4(2)
C8 C9 C10 C101 14.7(19)
N22 C9 C10 C101 -169.3(11)
C9 C10 C11 N23 10(2)
C101 C10 C11 N23 -177.0(12)
C9 C10 C11 C12 -171.2(13)
C101 C10 C11 C12 2(2)
C10 C11 C12 C13 177.7(14)
N23 C11 C12 C13 -3.4(16)
C11 C12 C13 C14 2.3(16)
C12 C13 C14 N23 -0.5(18)
C12 C13 C14 C15 170.6(13)
N23 C14 C15 C16 12(3)
C13 C14 C15 C16 -157.0(15)
N23 C14 C15 C151 -170.0(15)
C13 C14 C15 C151 21(2)
C14 C15 C16 N24 -4(3)
C151 C15 C16 N24 178.5(14)
C14 C15 C16 C17 170.9(14)
C151 C15 C16 C17 -7(3)
N24 C16 C17 C18 2.4(17)
C15 C16 C17 C18 -173.2(17)
C16 C17 C18 C19 -2.9(19)
C17 C18 C19 C20 -173.9(16)
C17 C18 C19 N24 2.2(18)
N24 C19 C20 C201 164.1(14)
C18 C19 C20 C201 -21(3)
N24 C19 C20 C1 -11(2)
C18 C19 C20 C1 163.9(15)
N2 C1 C20 C19 153.7(14)
C21 C1 C20 C19 -30(2)
N2 C1 C20 C201 -22(2)
C21 C1 C20 C201 154.1(15)
C3 C4 C21 C1 -0.1(16)
C5 C4 C21 C1 -172.7(12)
N2 C1 C21 C4 -2.6(16)
C20 C1 C21 C4 -179.1(14)
C7 C6 N22 C9 -5.4(16)
C5 C6 N22 C9 -179.0(12)
C8 C9 N22 C6 3.4(16)
C10 C9 N22 C6 -173.2(12)
C15 C14 N23 C11 -172.0(14)
C13 C14 N23 C11 -1.7(17)
C10 C11 N23 C14 -178.1(14)
C12 C11 N23 C14 3.1(16)
C15 C16 N24 C19 174.8(15)
C17 C16 N24 C19 -1.1(16)
C20 C19 N24 C16 175.6(15)
C18 C19 N24 C16 -0.6(17)
N2 C3 P1 O1 151.8(10)
C4 C3 P1 O1 -21.8(15)
N2 C3 P1 O3 22.4(13)
C4 C3 P1 O3 -151.2(13)
N2 C3 P1 O2 -81.9(12)
C4 C3 P1 O2 104.5(14)
O1 P1 O2 C2A 36.9(13)
O3 P1 O2 C2A 166.8(11)
C3 P1 O2 C2A -86.9(12)
P1 O2 C2A C2B -158.0(11)
O1 P1 O3 C3A -48(3)
O2 P1 O3 C3A -175(2)
C3 P1 O3 C3A 75(3)
O1 P1 O3 C3C 46(3)
O2 P1 O3 C3C -81(3)
C3 P1 O3 C3C 170(3)
C3C O3 C3A C3B 65(3)
P1 O3 C3A C3B -160.6(19)
C3A O3 C3C C3D -112(3)
P1 O3 C3C C3D 129(2)
C6 C5 C51 C56 -2(2)
C4 C5 C51 C56 120.6(14)
C6 C5 C51 C52 170.2(11)
C4 C5 C51 C52 -67.3(15)
C56 C51 C52 C53 -3.4(19)
C5 C51 C52 C53 -176.5(12)
C51 C52 C53 C54 2(2)
C52 C53 C54 C55 1(2)
C52 C53 C54 C57 177.7(11)
C53 C54 C55 C56 -1(2)
C57 C54 C55 C56 -178.3(12)
C54 C55 C56 C51 -1(2)
C52 C51 C56 C55 3(2)
C5 C51 C56 C55 175.6(14)
C11 C10 C101 C106 -106.3(16)
C9 C10 C101 C106 67.2(17)
C11 C10 C101 C102 78.6(12)
C9 C10 C101 C102 -108.0(10)
C106 C101 C102 C103 0.9(12)
C10 C101 C102 C103 176.3(13)
C101 C102 C103 C104 1(2)
C102 C103 C104 C105 -6(3)
C102 C103 C104 C107 175.1(15)
C103 C104 C105 C106 8(4)
C107 C104 C105 C106 -172.9(17)
C102 C101 C106 C105 1(2)
C10 C101 C106 C105 -174.0(15)
C104 C105 C106 C101 -6(3)
C16 C15 C151 C156 63(2)
C14 C15 C151 C156 -115.0(16)
C16 C15 C151 C152 -119.2(16)
C14 C15 C151 C152 63.2(19)
C156 C151 C152 C153 0(2)
C15 C151 C152 C153 -178.0(14)
C151 C152 C153 C154 -3(2)
C152 C153 C154 C155 3(2)
C152 C153 C154 C157 -179.8(13)
C153 C154 C155 C156 -2(2)
C157 C154 C155 C156 -178.2(13)
C154 C155 C156 C151 -1(2)
C152 C151 C156 C155 2(2)
C15 C151 C156 C155 179.8(14)
C19 C20 C201 C202 -48(2)
C1 C20 C201 C202 127.8(15)
C19 C20 C201 C206 137.4(15)
C1 C20 C201 C206 -47(2)
C206 C201 C202 C203 0(2)
C20 C201 C202 C203 -175.2(14)
C201 C202 C203 C204 -1(2)
C202 C203 C204 C205 -1(2)
C202 C203 C204 C207 177.1(14)
C203 C204 C205 C206 4(2)
C207 C204 C205 C206 -174.6(15)
C204 C205 C206 C201 -4(2)
C202 C201 C206 C205 2(2)
C20 C201 C206 C205 177.7(15)
